data_1512882
loop_
_publ_author_name
'Ana S.D. Ferreira'
'M. Fernanda N.N. Carvalho'
'Adelino M. Galvao'
'Luis F. Veiros'

_publ_section_title
;
 Tuning structure and properties of Pd and Pt camphor derived complexes
;
_journal_name_full
;
Inorganica Chimica Acta
;
_journal_page_first 169
_journal_page_last 175
_journal_paper_doi 10.1016/j.ica.2012.10.036
_journal_volume 395
_journal_year 2013
_chemical_formula_sum 'C32 H38 Cl2 N2 O2 Pt'
_chemical_formula_weight 1497.31
_space_group_IT_number 4
_symmetry_cell_setting monoclinic
_symmetry_space_group_name_Hall 'P 2yb'
_symmetry_space_group_name_H-M 'P 1 21 1'
_atom_sites_solution_hydrogens geom
_atom_sites_solution_primary direct
_atom_sites_solution_secondary difmap
_cell_angle_alpha 90.00
_cell_angle_beta 107.138(3)
_cell_angle_gamma 90.00
_cell_formula_units_Z 4
_cell_length_a 21.1183(11)
_cell_length_b 11.6482(5)
_cell_length_c 13.0005(6)
_cell_measurement_temperature 150(2)
_cell_volume 3056.0(3)
_computing_structure_refinement 'SHELXL-97 (Sheldrick, 1997)'
_diffrn_ambient_temperature 150(2)
_diffrn_measured_fraction_theta_full 0.999
_diffrn_measured_fraction_theta_max 0.999
_diffrn_radiation_monochromator graphite
_diffrn_radiation_source 'fine-focus sealed tube'
_diffrn_radiation_type MoK\a
_diffrn_radiation_wavelength 0.71073
_diffrn_reflns_av_R_equivalents 0.0562
_diffrn_reflns_av_sigmaI/netI 0.0866
_diffrn_reflns_limit_h_max 28
_diffrn_reflns_limit_h_min -28
_diffrn_reflns_limit_k_max 15
_diffrn_reflns_limit_k_min -15
_diffrn_reflns_limit_l_max 17
_diffrn_reflns_limit_l_min -17
_diffrn_reflns_number 38761
_diffrn_reflns_theta_full 29.07
_diffrn_reflns_theta_max 29.07
_diffrn_reflns_theta_min 2.02
_exptl_absorpt_coefficient_mu 4.797
_exptl_absorpt_correction_T_max 0.795
_exptl_absorpt_correction_T_min 0.581
_exptl_absorpt_correction_type empirical
_exptl_absorpt_process_details SADABS
_exptl_crystal_density_diffrn 1.627
_exptl_crystal_density_method 'not measured'
_exptl_crystal_F_000 1488
_exptl_crystal_size_max 0.2
_exptl_crystal_size_mid 0.15
_exptl_crystal_size_min 0.1
_refine_diff_density_max 1.269
_refine_diff_density_min -1.812
_refine_diff_density_rms 0.224
_refine_ls_abs_structure_details 'Flack H D (1983), Acta Cryst. A39, 876-881'
_refine_ls_abs_structure_Flack 0.001(9)
_refine_ls_extinction_method none
_refine_ls_goodness_of_fit_ref 0.995
_refine_ls_matrix_type full
_refine_ls_number_parameters 702
_refine_ls_number_reflns 15237
_refine_ls_number_restraints 0
_refine_ls_restrained_S_all 0.995
_refine_ls_R_factor_all 0.0768
_refine_ls_R_factor_gt 0.0444
_refine_ls_shift/su_max 0.016
_refine_ls_shift/su_mean 0.001
_refine_ls_structure_factor_coef Fsqd
_refine_ls_weighting_details 'calc w=1/[\s^2^(Fo^2^)+(0.0485P)^2^+0.0000P] where P=(Fo^2^+2Fc^2^)/3'
_refine_ls_weighting_scheme calc
_refine_ls_wR_factor_gt 0.0893
_refine_ls_wR_factor_ref 0.1110
_reflns_number_gt 11048
_reflns_number_total 15237
_reflns_threshold_expression >2sigma(I)
_cod_data_source_file ICA-2013-395-169-175-2.cif
_cod_data_source_block shelxl
_cod_original_cell_volume 3056.0(2)
_cod_original_sg_symbol_H-M P21
_cod_database_code 1512882

loop_
_symmetry_equiv_pos_as_xyz
'x, y, z'
'-x, y+1/2, -z'

loop_
_atom_site_label
_atom_site_type_symbol
_atom_site_fract_x
_atom_site_fract_y
_atom_site_fract_z
_atom_site_U_iso_or_equiv
_atom_site_adp_type
_atom_site_occupancy
_atom_site_symmetry_multiplicity
_atom_site_calc_flag
_atom_site_refinement_flags
Pt1 Pt 0.278998(16) 0.2500 0.41093(2) 0.01661(11) Uani 1 1 d .
Cl11 Cl 0.38172(13) 0.3064(3) 0.4050(2) 0.0238(6) Uani 1 1 d .
Cl12 Cl 0.22910(14) 0.3044(3) 0.2351(2) 0.0297(7) Uani 1 1 d .
N11 N 0.1892(4) 0.2059(7) 0.4222(6) 0.020(2) Uani 1 1 d .
C111 C 0.1747(5) 0.0841(10) 0.4108(9) 0.028(3) Uani 1 1 d .
C112 C 0.1568(6) 0.0344(11) 0.3089(10) 0.036(3) Uani 1 1 d .
H112 H 0.1528 0.0802 0.2487 0.043 Uiso 1 1 calc R
C113 C 0.1454(8) -0.0784(12) 0.2965(12) 0.059(5) Uani 1 1 d .
H113 H 0.1311 -0.1104 0.2280 0.071 Uiso 1 1 calc R
C114 C 0.1551(7) -0.1484(12) 0.3885(14) 0.062(5) Uani 1 1 d .
H114 H 0.1487 -0.2273 0.3810 0.074 Uiso 1 1 calc R
C115 C 0.1735(6) -0.1013(11) 0.4856(12) 0.045(4) Uani 1 1 d .
H115 H 0.1812 -0.1487 0.5456 0.054 Uiso 1 1 calc R
C116 C 0.1820(6) 0.0191(11) 0.5011(10) 0.035(3) Uani 1 1 d .
H116 H 0.1920 0.0519 0.5692 0.042 Uiso 1 1 calc R
C121 C 0.1464(5) 0.2784(12) 0.4350(7) 0.027(3) Uani 1 1 d .
C122 C 0.0773(5) 0.2611(13) 0.4423(9) 0.037(3) Uani 1 1 d .
C123 C 0.0478(5) 0.3715(10) 0.4385(10) 0.030(3) Uani 1 1 d .
C124 C 0.0384(6) 0.4171(12) 0.3250(10) 0.049(3) Uani 1 1 d .
H12A H 0.0105 0.4849 0.3108 0.059 Uiso 1 1 calc R
H12B H 0.0196 0.3592 0.2710 0.059 Uiso 1 1 calc R
C125 C 0.1111(7) 0.4461(11) 0.3293(10) 0.064(4) Uani 1 1 d .
H12C H 0.1159 0.5276 0.3182 0.077 Uiso 1 1 calc R
H12D H 0.1241 0.4039 0.2744 0.077 Uiso 1 1 calc R
C126 C 0.1551(6) 0.4087(11) 0.4463(9) 0.035(3) Uani 1 1 d .
H126 H 0.2002 0.4395 0.4733 0.042 Uiso 1 1 calc R
O11 O 0.0502(6) 0.1605(12) 0.4396(10) 0.078(4) Uani 1 1 d .
C127 C 0.1055(5) 0.4386(8) 0.5070(7) 0.031(2) Uani 1 1 d .
C128 C 0.0952(5) 0.5639(8) 0.5179(9) 0.040(3) Uani 1 1 d .
H12E H 0.0643 0.5756 0.5583 0.060 Uiso 1 1 calc R
H12F H 0.0780 0.5974 0.4477 0.060 Uiso 1 1 calc R
H12G H 0.1367 0.5994 0.5548 0.060 Uiso 1 1 calc R
C129 C -0.0161(6) 0.3714(12) 0.4705(13) 0.068(5) Uani 1 1 d .
H12H H -0.0336 0.4480 0.4654 0.102 Uiso 1 1 calc R
H12I H -0.0071 0.3444 0.5431 0.102 Uiso 1 1 calc R
H12J H -0.0479 0.3218 0.4230 0.102 Uiso 1 1 calc R
C130 C 0.1299(7) 0.3802(11) 0.6248(8) 0.054(4) Uani 1 1 d .
H13A H 0.1359 0.2992 0.6175 0.081 Uiso 1 1 calc R
H13B H 0.0972 0.3927 0.6616 0.081 Uiso 1 1 calc R
H13C H 0.1711 0.4140 0.6655 0.081 Uiso 1 1 calc R
N12 N 0.3223(4) 0.1958(7) 0.5630(6) 0.015(2) Uani 1 1 d .
C131 C 0.3165(4) 0.2744(11) 0.6488(7) 0.020(3) Uani 1 1 d .
C132 C 0.2991(5) 0.2327(12) 0.7374(7) 0.029(3) Uani 1 1 d .
H132 H 0.2907 0.1552 0.7443 0.035 Uiso 1 1 calc R
C133 C 0.2948(5) 0.3140(12) 0.8168(8) 0.037(3) Uani 1 1 d .
H133 H 0.2821 0.2887 0.8755 0.044 Uiso 1 1 calc R
C134 C 0.3081(6) 0.4226(10) 0.8103(9) 0.031(3) Uani 1 1 d .
H134 H 0.3057 0.4729 0.8646 0.037 Uiso 1 1 calc R
C135 C 0.3258(6) 0.4627(10) 0.7232(8) 0.030(3) Uani 1 1 d .
H135 H 0.3347 0.5404 0.7185 0.036 Uiso 1 1 calc R
C136 C 0.3306(5) 0.3888(10) 0.6422(8) 0.026(3) Uani 1 1 d .
H136 H 0.3431 0.4164 0.5840 0.031 Uiso 1 1 calc R
C141 C 0.3544(5) 0.1034(8) 0.5865(7) 0.016(2) Uani 1 1 d .
C142 C 0.3625(5) 0.0125(9) 0.5035(8) 0.019(2) Uani 1 1 d .
C143 C 0.4126(5) -0.0741(8) 0.5712(7) 0.021(2) Uani 1 1 d .
C144 C 0.3680(4) -0.1445(8) 0.6262(6) 0.0232(19) Uani 1 1 d .
H14A H 0.3261 -0.1654 0.5747 0.028 Uiso 1 1 calc R
H14B H 0.3903 -0.2134 0.6603 0.028 Uiso 1 1 calc R
C145 C 0.3578(5) -0.0574(7) 0.7113(7) 0.027(2) Uani 1 1 d .
H14C H 0.3111 -0.0421 0.6996 0.033 Uiso 1 1 calc R
H14D H 0.3765 -0.0870 0.7836 0.033 Uiso 1 1 calc R
C146 C 0.3948(5) 0.0536(7) 0.6944(6) 0.0205(19) Uani 1 1 d .
H146 H 0.4064 0.1074 0.7550 0.025 Uiso 1 1 calc R
O12 O 0.3328(4) 0.0098(7) 0.4101(5) 0.0243(17) Uani 1 1 d .
C147 C 0.4544(4) 0.0012(7) 0.6618(6) 0.0199(18) Uani 1 1 d .
C148 C 0.4459(5) -0.1467(9) 0.5057(8) 0.024(3) Uani 1 1 d .
H14E H 0.4765 -0.1986 0.5525 0.037 Uiso 1 1 calc R
H14F H 0.4693 -0.0978 0.4698 0.037 Uiso 1 1 calc R
H14G H 0.4130 -0.1898 0.4532 0.037 Uiso 1 1 calc R
C149 C 0.4953(5) 0.0942(8) 0.6211(7) 0.028(2) Uani 1 1 d .
H14H H 0.5208 0.1388 0.6811 0.042 Uiso 1 1 calc R
H14I H 0.4655 0.1437 0.5701 0.042 Uiso 1 1 calc R
H14J H 0.5245 0.0570 0.5873 0.042 Uiso 1 1 calc R
C150 C 0.5024(5) -0.0635(10) 0.7548(6) 0.023(3) Uani 1 1 d .
H15A H 0.5269 -0.0095 0.8074 0.034 Uiso 1 1 calc R
H15B H 0.5325 -0.1077 0.7281 0.034 Uiso 1 1 calc R
H15C H 0.4779 -0.1139 0.7875 0.034 Uiso 1 1 calc R
Pt2 Pt 0.275225(16) 0.76317(3) 0.91578(2) 0.01747(11) Uani 1 1 d .
Cl21 Cl 0.37591(13) 0.7122(2) 0.8962(2) 0.0247(6) Uani 1 1 d .
Cl22 Cl 0.21921(14) 0.7041(3) 0.7450(2) 0.0328(7) Uani 1 1 d .
N21 N 0.3250(4) 0.8114(7) 1.0680(6) 0.017(2) Uani 1 1 d .
C211 C 0.3195(4) 0.7361(11) 1.1533(7) 0.020(3) Uani 1 1 d .
C212 C 0.3003(5) 0.7806(11) 1.2370(7) 0.024(3) Uani 1 1 d .
H212 H 0.2909 0.8584 1.2392 0.029 Uiso 1 1 calc R
C213 C 0.2950(5) 0.7074(9) 1.3187(8) 0.029(3) Uani 1 1 d .
H213 H 0.2830 0.7366 1.3768 0.035 Uiso 1 1 calc R
C214 C 0.3078(5) 0.5903(12) 1.3136(9) 0.039(4) Uani 1 1 d .
H214 H 0.3045 0.5412 1.3682 0.046 Uiso 1 1 calc R
C215 C 0.3254(5) 0.5476(11) 1.2262(9) 0.032(3) Uani 1 1 d .
H215 H 0.3336 0.4696 1.2221 0.039 Uiso 1 1 calc R
C216 C 0.3308(6) 0.6195(10) 1.1460(8) 0.026(3) Uani 1 1 d .
H216 H 0.3419 0.5905 1.0869 0.031 Uiso 1 1 calc R
C221 C 0.3674(5) 0.8953(10) 1.0909(7) 0.022(2) Uani 1 1 d .
C222 C 0.3748(5) 0.9854(9) 1.0111(8) 0.020(2) Uani 1 1 d .
C223 C 0.4384(5) 1.0490(8) 1.0676(7) 0.025(2) Uani 1 1 d .
C224 C 0.4938(4) 0.9580(8) 1.0801(7) 0.026(2) Uani 1 1 d .
H22A H 0.4893 0.9195 1.0121 0.031 Uiso 1 1 calc R
H22B H 0.5371 0.9937 1.1041 0.031 Uiso 1 1 calc R
C225 C 0.4849(5) 0.8717(9) 1.1651(8) 0.032(2) Uani 1 1 d .
H22C H 0.5233 0.8712 1.2284 0.038 Uiso 1 1 calc R
H22D H 0.4772 0.7946 1.1358 0.038 Uiso 1 1 calc R
C226 C 0.4222(5) 0.9198(7) 1.1919(6) 0.0206(19) Uani 1 1 d .
H226 H 0.4153 0.8914 1.2587 0.025 Uiso 1 1 calc R
O21 O 0.3349(3) 1.0073(6) 0.9251(5) 0.0216(16) Uani 1 1 d .
C227 C 0.4300(5) 1.0509(7) 1.1847(7) 0.0211(19) Uani 1 1 d .
C228 C 0.4464(6) 1.1638(10) 1.0174(8) 0.034(3) Uani 1 1 d .
H22E H 0.4874 1.1986 1.0577 0.051 Uiso 1 1 calc R
H22F H 0.4102 1.2133 1.0184 0.051 Uiso 1 1 calc R
H22G H 0.4466 1.1521 0.9444 0.051 Uiso 1 1 calc R
C229 C 0.3676(5) 1.1190(8) 1.1858(8) 0.031(2) Uani 1 1 d .
H22H H 0.3759 1.1997 1.1818 0.047 Uiso 1 1 calc R
H22I H 0.3569 1.1029 1.2511 0.047 Uiso 1 1 calc R
H22J H 0.3312 1.0968 1.1251 0.047 Uiso 1 1 calc R
C230 C 0.4901(5) 1.0988(11) 1.2718(9) 0.032(2) Uani 1 1 d .
H23K H 0.4923 1.1804 1.2634 0.048 Uiso 1 1 calc R
H23L H 0.5298 1.0640 1.2650 0.048 Uiso 1 1 calc R
H23M H 0.4856 1.0819 1.3417 0.048 Uiso 1 1 calc R
N22 N 0.1882(4) 0.8094(8) 0.9361(7) 0.023(2) Uani 1 1 d .
C231 C 0.1459(5) 0.7405(13) 0.9572(7) 0.025(2) Uani 1 1 d .
C232 C 0.0754(4) 0.7728(10) 0.9614(8) 0.021(2) Uani 1 1 d .
C233 C 0.0447(7) 0.6595(10) 0.9770(10) 0.034(3) Uani 1 1 d .
C234 C 0.0821(6) 0.6259(10) 1.0941(9) 0.049(3) Uani 1 1 d .
H23A H 0.0818 0.6889 1.1428 0.059 Uiso 1 1 calc R
H23B H 0.0617 0.5595 1.1163 0.059 Uiso 1 1 calc R
C235 C 0.1527(6) 0.5985(10) 1.0943(9) 0.049(3) Uani 1 1 d .
H23C H 0.1646 0.5207 1.1191 0.059 Uiso 1 1 calc R
H23D H 0.1839 0.6512 1.1408 0.059 Uiso 1 1 calc R
C236 C 0.1528(6) 0.6130(10) 0.9720(10) 0.042(3) Uani 1 1 d .
H236 H 0.1882 0.5748 0.9501 0.050 Uiso 1 1 calc R
O22 O 0.0519(5) 0.8679(8) 0.9557(9) 0.050(3) Uani 1 1 d .
C237 C 0.0797(6) 0.5777(9) 0.9131(9) 0.039(3) Uani 1 1 d .
C238 C -0.0279(6) 0.6608(11) 0.9518(10) 0.047(3) Uani 1 1 d .
H23E H -0.0432 0.5857 0.9634 0.071 Uiso 1 1 calc R
H23F H -0.0472 0.6824 0.8779 0.071 Uiso 1 1 calc R
H23G H -0.0406 0.7151 0.9976 0.071 Uiso 1 1 calc R
C239 C 0.0592(7) 0.6089(11) 0.7949(9) 0.050(3) Uani 1 1 d .
H23H H 0.0655 0.6898 0.7873 0.075 Uiso 1 1 calc R
H23I H 0.0133 0.5901 0.7630 0.075 Uiso 1 1 calc R
H23J H 0.0857 0.5668 0.7593 0.075 Uiso 1 1 calc R
C240 C 0.0696(6) 0.4509(9) 0.9274(11) 0.062(4) Uani 1 1 d .
H24A H 0.0827 0.4326 1.0028 0.093 Uiso 1 1 calc R
H24B H 0.0959 0.4075 0.8924 0.093 Uiso 1 1 calc R
H24C H 0.0236 0.4320 0.8962 0.093 Uiso 1 1 calc R
C241 C 0.1736(5) 0.9307(10) 0.9172(9) 0.028(3) Uani 1 1 d .
C242 C 0.1877(6) 1.0108(13) 1.0025(11) 0.047(4) Uani 1 1 d .
H242 H 0.2033 0.9863 1.0736 0.056 Uiso 1 1 calc R
C243 C 0.1775(7) 1.1326(14) 0.9774(14) 0.064(5) Uani 1 1 d .
H243 H 0.1871 1.1873 1.0320 0.076 Uiso 1 1 calc R
C244 C 0.1532(8) 1.1648(14) 0.8715(15) 0.065(5) Uani 1 1 d .
H244 H 0.1470 1.2424 0.8548 0.078 Uiso 1 1 calc R
C245 C 0.1382(8) 1.0869(15) 0.7904(14) 0.068(5) Uani 1 1 d .
H245 H 0.1207 1.1121 0.7198 0.081 Uiso 1 1 calc R
C246 C 0.1486(7) 0.9669(12) 0.8113(12) 0.046(4) Uani 1 1 d .
H246 H 0.1389 0.9142 0.7551 0.055 Uiso 1 1 calc R

loop_
_atom_site_aniso_label
_atom_site_aniso_U_11
_atom_site_aniso_U_22
_atom_site_aniso_U_33
_atom_site_aniso_U_23
_atom_site_aniso_U_13
_atom_site_aniso_U_12
Pt1 0.01871(19) 0.0134(3) 0.01762(18) -0.0002(2) 0.00518(16) -0.0010(2)
Cl11 0.0233(13) 0.0218(16) 0.0290(13) 0.0031(10) 0.0120(11) -0.0018(10)
Cl12 0.0341(15) 0.0314(17) 0.0215(12) 0.0079(10) 0.0049(12) -0.0023(11)
N11 0.015(4) 0.019(6) 0.021(4) 0.002(3) -0.001(4) 0.007(3)
C111 0.021(6) 0.024(7) 0.043(7) -0.004(5) 0.017(6) -0.013(5)
C112 0.042(7) 0.029(8) 0.040(7) -0.010(5) 0.017(6) -0.011(6)
C113 0.084(12) 0.024(9) 0.081(11) -0.028(7) 0.040(10) -0.036(8)
C114 0.057(10) 0.014(8) 0.125(14) -0.025(8) 0.043(10) -0.004(6)
C115 0.034(7) 0.013(6) 0.097(11) 0.020(6) 0.036(8) 0.002(5)
C116 0.037(7) 0.021(6) 0.049(7) 0.007(5) 0.017(6) -0.007(5)
C121 0.029(5) 0.030(8) 0.023(5) -0.002(4) 0.009(4) -0.001(5)
C122 0.034(6) 0.028(7) 0.051(6) 0.005(6) 0.015(5) -0.014(6)
C123 0.016(5) 0.023(6) 0.052(8) -0.005(5) 0.014(5) 0.005(4)
C124 0.029(7) 0.058(9) 0.052(8) 0.015(6) -0.001(6) 0.009(6)
C125 0.104(13) 0.046(8) 0.058(8) 0.006(6) 0.049(9) 0.017(8)
C126 0.045(8) 0.028(7) 0.037(6) -0.005(5) 0.020(6) 0.016(5)
O11 0.067(9) 0.078(10) 0.092(9) -0.001(7) 0.031(8) 0.022(7)
C127 0.030(6) 0.038(6) 0.028(5) -0.013(4) 0.012(5) -0.005(4)
C128 0.037(6) 0.021(6) 0.062(7) -0.017(5) 0.017(6) 0.002(4)
C129 0.044(8) 0.033(8) 0.145(14) -0.026(8) 0.056(10) -0.006(6)
C130 0.072(10) 0.067(10) 0.025(6) 0.008(6) 0.019(6) 0.022(8)
N12 0.022(5) 0.006(5) 0.023(4) -0.003(3) 0.014(4) -0.001(3)
C131 0.011(4) 0.025(8) 0.021(4) -0.011(5) 0.003(4) -0.008(5)
C132 0.029(6) 0.028(9) 0.032(6) -0.005(6) 0.012(5) 0.010(6)
C133 0.027(6) 0.067(10) 0.019(5) -0.002(5) 0.009(5) 0.010(6)
C134 0.044(8) 0.015(7) 0.034(6) -0.010(5) 0.013(6) -0.003(5)
C135 0.041(7) 0.011(7) 0.035(7) -0.007(5) 0.006(6) -0.004(5)
C136 0.029(6) 0.022(7) 0.028(6) -0.009(5) 0.011(5) -0.003(5)
C141 0.023(5) 0.007(5) 0.019(5) -0.004(3) 0.009(4) -0.001(4)
C142 0.019(5) 0.014(5) 0.025(5) -0.010(4) 0.010(4) -0.003(4)
C143 0.027(5) 0.022(5) 0.016(4) 0.007(3) 0.008(4) 0.014(4)
C144 0.025(5) 0.027(5) 0.018(4) -0.001(4) 0.006(4) 0.001(4)
C145 0.042(6) 0.017(5) 0.029(5) 0.004(4) 0.020(5) 0.007(4)
C146 0.034(6) 0.018(5) 0.013(4) -0.002(3) 0.013(4) -0.005(4)
O12 0.027(4) 0.023(4) 0.018(3) 0.004(3) -0.001(3) 0.005(3)
C147 0.020(5) 0.023(5) 0.014(4) 0.007(3) 0.001(4) 0.009(4)
C148 0.029(6) 0.022(6) 0.025(5) 0.008(4) 0.011(5) 0.014(5)
C149 0.029(5) 0.026(6) 0.026(5) -0.005(4) 0.005(4) -0.007(4)
C150 0.034(6) 0.020(6) 0.013(4) 0.005(3) 0.006(4) 0.014(4)
Pt2 0.0189(2) 0.0131(3) 0.01893(18) -0.0015(2) 0.00345(16) -0.0017(2)
Cl21 0.0243(13) 0.0196(16) 0.0311(13) -0.0048(10) 0.0096(12) 0.0032(10)
Cl22 0.0347(16) 0.0333(18) 0.0251(13) -0.0118(11) 0.0007(12) 0.0010(12)
N21 0.023(5) 0.012(5) 0.017(4) 0.004(3) 0.008(4) 0.005(4)
C211 0.023(5) 0.014(7) 0.022(4) 0.004(5) 0.005(4) -0.011(5)
C212 0.026(6) 0.023(9) 0.020(5) -0.005(5) 0.002(5) -0.001(5)
C213 0.040(7) 0.022(7) 0.029(6) 0.003(4) 0.016(6) -0.007(5)
C214 0.022(6) 0.048(10) 0.039(7) 0.028(6) -0.001(6) -0.016(6)
C215 0.021(6) 0.023(8) 0.050(8) 0.023(6) 0.007(6) 0.005(5)
C216 0.035(7) 0.021(7) 0.021(5) -0.005(5) 0.006(5) -0.009(5)
C221 0.019(5) 0.036(7) 0.013(4) -0.002(4) 0.009(4) 0.001(4)
C222 0.025(5) 0.023(6) 0.013(4) 0.000(4) 0.007(4) 0.006(4)
C223 0.027(5) 0.031(6) 0.020(4) -0.003(4) 0.012(4) -0.010(4)
C224 0.019(5) 0.026(6) 0.032(5) -0.004(4) 0.007(4) -0.003(4)
C225 0.026(5) 0.032(6) 0.031(5) -0.009(4) 0.000(4) 0.000(4)
C226 0.029(5) 0.017(5) 0.017(4) 0.000(3) 0.007(4) -0.007(4)
O21 0.031(4) 0.015(4) 0.021(4) 0.004(3) 0.011(3) 0.001(3)
C227 0.026(5) 0.019(5) 0.017(4) 0.004(3) 0.005(4) -0.005(4)
C228 0.034(7) 0.034(8) 0.034(6) 0.016(5) 0.009(6) -0.007(5)
C229 0.039(6) 0.024(6) 0.030(5) -0.007(4) 0.010(5) -0.003(5)
C230 0.028(6) 0.029(6) 0.035(6) -0.011(5) 0.001(5) -0.011(5)
N22 0.020(5) 0.024(6) 0.025(4) 0.001(4) 0.004(4) 0.006(4)
C231 0.025(5) 0.024(6) 0.026(4) -0.007(5) 0.005(4) -0.004(5)
C232 0.017(4) 0.004(5) 0.043(5) 0.001(4) 0.008(4) 0.004(4)
C233 0.038(7) 0.025(6) 0.053(8) -0.004(5) 0.033(6) -0.003(5)
C234 0.050(8) 0.047(8) 0.054(8) -0.003(6) 0.019(7) -0.024(6)
C235 0.053(8) 0.042(8) 0.045(7) 0.016(6) 0.003(6) -0.019(6)
C236 0.033(7) 0.009(6) 0.071(8) 0.013(5) -0.004(6) 0.002(5)
O22 0.041(6) 0.023(5) 0.090(8) -0.008(5) 0.025(5) 0.007(4)
C237 0.041(7) 0.026(6) 0.058(7) -0.015(5) 0.025(6) -0.005(5)
C238 0.036(7) 0.037(8) 0.069(8) -0.012(6) 0.014(6) -0.018(6)
C239 0.055(9) 0.043(8) 0.050(8) -0.010(6) 0.011(7) 0.001(6)
C240 0.064(9) 0.027(7) 0.112(11) -0.018(7) 0.053(9) -0.014(6)
C241 0.029(6) 0.019(7) 0.043(7) -0.011(5) 0.018(6) -0.019(5)
C242 0.016(6) 0.065(10) 0.062(8) -0.039(7) 0.014(6) -0.018(6)
C243 0.036(8) 0.051(10) 0.111(13) -0.052(9) 0.032(9) -0.016(7)
C244 0.058(11) 0.040(10) 0.108(13) -0.014(9) 0.043(11) 0.003(8)
C245 0.060(11) 0.066(14) 0.084(12) 0.035(10) 0.031(10) 0.018(9)
C246 0.052(9) 0.023(8) 0.070(9) 0.014(6) 0.029(8) 0.013(6)

loop_
_atom_type_symbol
_atom_type_description
_atom_type_scat_dispersion_real
_atom_type_scat_dispersion_imag
_atom_type_scat_source
C C 0.0030 0.0020 'International Tables Vol C Tables 4.2.6.8 and 6.1.1.4'
H H 0.0000 0.0000 'International Tables Vol C Tables 4.2.6.8 and 6.1.1.4'
N N 0.0060 0.0030 'International Tables Vol C Tables 4.2.6.8 and 6.1.1.4'
O O 0.0110 0.0060 'International Tables Vol C Tables 4.2.6.8 and 6.1.1.4'
Cl Cl 0.1480 0.1590 'International Tables Vol C Tables 4.2.6.8 and 6.1.1.4'
Pt Pt -1.7030 8.3910 'International Tables Vol C Tables 4.2.6.8 and 6.1.1.4'

loop_
_geom_angle_atom_site_label_1
_geom_angle_atom_site_label_2
_geom_angle_atom_site_label_3
_geom_angle
N11 Pt1 N12 90.8(3)
N11 Pt1 Cl11 177.2(2)
N12 Pt1 Cl11 87.8(2)
N11 Pt1 Cl12 88.7(2)
N12 Pt1 Cl12 177.7(3)
Cl11 Pt1 Cl12 92.79(9)
C121 N11 C111 121.4(9)
C121 N11 Pt1 123.8(8)
C111 N11 Pt1 114.7(6)
C116 C111 C112 121.2(12)
C116 C111 N11 119.2(10)
C112 C111 N11 119.6(10)
C113 C112 C111 120.8(13)
C112 C113 C114 119.3(13)
C115 C114 C113 119.8(13)
C114 C115 C116 122.2(13)
C111 C116 C115 116.6(12)
N11 C121 C122 130.9(13)
N11 C121 C126 126.5(10)
C122 C121 C126 102.6(10)
O11 C122 C123 129.0(10)
O11 C122 C121 123.1(13)
C123 C122 C121 107.5(11)
C122 C123 C127 100.3(9)
C122 C123 C129 113.8(10)
C127 C123 C129 118.0(10)
C122 C123 C124 106.2(9)
C127 C123 C124 104.1(9)
C129 C123 C124 113.0(11)
C123 C124 C125 101.3(10)
C124 C125 C126 105.5(9)
C127 C126 C121 101.2(9)
C127 C126 C125 97.8(9)
C121 C126 C125 99.2(10)
C128 C127 C123 116.8(9)
C128 C127 C126 114.5(9)
C123 C127 C126 97.8(8)
C128 C127 C130 109.7(8)
C123 C127 C130 108.7(9)
C126 C127 C130 108.6(9)
C141 N12 C131 120.4(9)
C141 N12 Pt1 124.1(6)
C131 N12 Pt1 115.5(7)
C136 C131 C132 120.2(10)
C136 C131 N12 119.2(8)
C132 C131 N12 120.6(11)
C131 C132 C133 117.1(13)
C134 C133 C132 122.6(10)
C133 C134 C135 119.9(10)
C134 C135 C136 120.9(11)
C131 C136 C135 119.3(9)
N12 C141 C146 131.5(8)
N12 C141 C142 125.0(9)
C146 C141 C142 103.5(8)
O12 C142 C143 129.3(9)
O12 C142 C141 126.3(10)
C143 C142 C141 104.3(8)
C148 C143 C147 119.8(8)
C148 C143 C142 113.6(7)
C147 C143 C142 102.1(7)
C148 C143 C144 113.9(8)
C147 C143 C144 103.7(6)
C142 C143 C144 101.5(7)
C145 C144 C143 102.1(7)
C146 C145 C144 105.1(6)
C141 C146 C145 106.1(8)
C141 C146 C147 100.1(6)
C145 C146 C147 101.0(7)
C143 C147 C150 115.2(8)
C143 C147 C146 96.0(7)
C150 C147 C146 112.1(6)
C143 C147 C149 112.8(7)
C150 C147 C149 107.7(8)
C146 C147 C149 112.8(7)
N22 Pt2 N21 91.6(3)
N22 Pt2 Cl22 88.7(3)
N21 Pt2 Cl22 178.6(2)
N22 Pt2 Cl21 178.7(3)
N21 Pt2 Cl21 87.1(2)
Cl22 Pt2 Cl21 92.61(10)
C221 N21 C211 119.1(8)
C221 N21 Pt2 123.8(6)
C211 N21 Pt2 116.4(7)
C212 C211 C216 121.4(10)
C212 C211 N21 119.3(11)
C216 C211 N21 119.2(8)
C211 C212 C213 118.9(11)
C214 C213 C212 120.1(10)
C215 C214 C213 119.4(10)
C216 C215 C214 120.5(12)
C215 C216 C211 119.5(9)
N21 C221 C226 130.2(9)
N21 C221 C222 124.6(9)
C226 C221 C222 104.9(9)
O21 C222 C221 126.3(10)
O21 C222 C223 128.2(9)
C221 C222 C223 105.2(8)
C222 C223 C228 114.5(9)
C222 C223 C224 104.4(8)
C228 C223 C224 118.1(8)
C222 C223 C227 97.9(6)
C228 C223 C227 117.3(8)
C224 C223 C227 101.8(7)
C225 C224 C223 105.8(7)
C224 C225 C226 102.4(7)
C221 C226 C227 101.8(8)
C221 C226 C225 102.9(7)
C227 C226 C225 103.2(7)
C230 C227 C229 109.2(8)
C230 C227 C226 113.2(8)
C229 C227 C226 113.8(7)
C230 C227 C223 114.3(8)
C229 C227 C223 110.8(7)
C226 C227 C223 95.0(6)
C231 N22 C241 121.0(9)
C231 N22 Pt2 125.4(8)
C241 N22 Pt2 113.4(6)
N22 C231 C236 126.6(10)
N22 C231 C232 126.0(12)
C236 C231 C232 107.1(9)
O22 C232 C233 128.7(9)
O22 C232 C231 127.0(10)
C233 C232 C231 104.3(9)
C238 C233 C232 114.9(10)
C238 C233 C234 114.7(9)
C232 C233 C234 103.8(10)
C238 C233 C237 120.4(11)
C232 C233 C237 99.9(8)
C234 C233 C237 100.6(10)
C235 C234 C233 105.7(9)
C234 C235 C236 105.3(10)
C231 C236 C237 98.8(9)
C231 C236 C235 101.7(9)
C237 C236 C235 99.7(9)
C240 C237 C239 110.6(10)
C240 C237 C236 110.6(10)
C239 C237 C236 112.3(9)
C240 C237 C233 114.8(9)
C239 C237 C233 110.5(10)
C236 C237 C233 97.5(9)
C246 C241 C242 120.6(13)
C246 C241 N22 117.6(10)
C242 C241 N22 121.6(12)
C241 C242 C243 119.0(14)
C244 C243 C242 118.5(13)
C245 C244 C243 122.0(16)
C244 C245 C246 121.3(16)
C241 C246 C245 118.5(14)

loop_
_geom_bond_atom_site_label_1
_geom_bond_atom_site_label_2
_geom_bond_distance
Pt1 N11 2.011(8)
Pt1 N12 2.020(8)
Pt1 Cl11 2.289(2)
Pt1 Cl12 2.306(3)
N11 C121 1.284(14)
N11 C111 1.449(14)
C111 C116 1.367(16)
C111 C112 1.393(15)
C112 C113 1.337(17)
C113 C114 1.41(2)
C114 C115 1.325(19)
C115 C116 1.420(17)
C121 C122 1.503(13)
C121 C126 1.531(18)
C122 O11 1.299(18)
C122 C123 1.424(18)
C123 C127 1.500(15)
C123 C129 1.524(14)
C123 C124 1.526(16)
C124 C125 1.557(16)
C125 C126 1.591(17)
C126 C127 1.525(13)
C127 C128 1.489(13)
C127 C130 1.615(14)
N12 C141 1.260(12)
N12 C131 1.476(12)
C131 C136 1.373(17)
C131 C132 1.396(13)
C132 C133 1.423(15)
C133 C134 1.304(16)
C134 C135 1.374(13)
C135 C136 1.386(14)
C141 C146 1.525(13)
C141 C142 1.556(12)
C142 O12 1.192(11)
C142 C143 1.537(13)
C143 C148 1.513(11)
C143 C147 1.523(13)
C143 C144 1.571(11)
C144 C145 1.562(11)
C145 C146 1.558(12)
C146 C147 1.566(11)
C147 C150 1.528(12)
C147 C149 1.571(12)
Pt2 N22 2.006(8)
Pt2 N21 2.028(8)
Pt2 Cl22 2.292(3)
Pt2 Cl21 2.293(2)
N21 C221 1.298(13)
N21 C211 1.445(12)
C211 C212 1.370(12)
C211 C216 1.387(16)
C212 C213 1.391(13)
C213 C214 1.396(17)
C214 C215 1.387(15)
C215 C216 1.368(14)
C221 C226 1.500(13)
C221 C222 1.516(14)
C222 O21 1.211(12)
C222 C223 1.520(14)
C223 C228 1.519(13)
C223 C224 1.551(13)
C223 C227 1.584(11)
C224 C225 1.545(12)
C225 C226 1.568(12)
C226 C227 1.542(12)
C227 C230 1.536(13)
C227 C229 1.540(12)
N22 C231 1.289(14)
N22 C241 1.452(15)
C231 C236 1.499(18)
C231 C232 1.552(12)
C232 O22 1.207(14)
C232 C233 1.510(16)
C233 C238 1.471(16)
C233 C234 1.545(18)
C233 C237 1.582(13)
C234 C235 1.524(16)
C235 C236 1.600(15)
C236 C237 1.564(16)
C237 C240 1.512(14)
C237 C239 1.513(15)
C241 C246 1.387(17)
C241 C242 1.413(16)
C242 C243 1.46(2)
C243 C244 1.37(2)
C244 C245 1.36(2)
C245 C246 1.429(19)
